data_7221694
loop_
_publ_author_name
'Kowalczyk, Rafa\/l'
'Boratynski, Przemyslaw J.'
'Wierzba, Aleksandra J.'
'B\;akowicz, Julia'

_publ_section_title
;
 Site and stereoselectivity in sulfa-Michael addition to equivocally
 activated conjugated dienes
;
_journal_name_full 'RSC Adv.'
_journal_paper_doi 10.1039/C5RA09631F
_journal_year 2015
_chemical_absolute_configuration ad
_chemical_formula_sum 'C22 H28 O3 S'
_chemical_formula_weight 372.50
_space_group_crystal_system monoclinic
_space_group_IT_number 4
_space_group_name_Hall 'P 2yb'
_space_group_name_H-M_alt 'P 1 21 1'
_symmetry_space_group_name_Hall 'P 2yb'
_symmetry_space_group_name_H-M 'P 1 21 1'
_atom_sites_solution_hydrogens geom
_atom_sites_solution_primary direct
_atom_sites_solution_secondary difmap
_audit_creation_method SHELXL-2014/7
_audit_update_record
;
2015-05-20 deposited with the CCDC.
2015-07-30 downloaded from the CCDC.
;
_cell_angle_alpha 90
_cell_angle_beta 117.943(11)
_cell_angle_gamma 90
_cell_formula_units_Z 2
_cell_length_a 14.4387(11)
_cell_length_b 5.4586(3)
_cell_length_c 14.5272(13)
_cell_measurement_reflns_used 1852
_cell_measurement_temperature 299(2)
_cell_measurement_theta_max 24.52
_cell_measurement_theta_min 2.72
_cell_volume 1011.48(17)
_computing_cell_refinement 'CrysAlisPro (Agilent Technologies, 2014)'
_computing_data_collection 'CrysAlisPro (Agilent Technologies, 2014)'
_computing_data_reduction 'CrysAlisPro (Agilent Technologies, 2014)'
_computing_molecular_graphics 'ORTEP-3 for Windows (Farrugia, 2012)'
_computing_publication_material 'SHELXL-2014/7 (Sheldrick, 2015)'
_computing_structure_refinement 'SHELXL-2014/7 (Sheldrick, 2015)'
_computing_structure_solution 'SHELXS-2013/1 (Sheldrick, 2008)'
_diffrn_ambient_temperature 299(2)
_diffrn_detector_area_resol_mean 15.9718
_diffrn_measured_fraction_theta_full 0.999
_diffrn_measured_fraction_theta_max 0.999
_diffrn_measurement_device_type 'KM4, Eos'
_diffrn_measurement_method '\w scans'
_diffrn_radiation_monochromator graphite
_diffrn_radiation_source 'fine-focus sealed tube'
_diffrn_radiation_type MoK\a
_diffrn_radiation_wavelength 0.71073
_diffrn_reflns_av_R_equivalents 0.0464
_diffrn_reflns_av_unetI/netI 0.0668
_diffrn_reflns_laue_measured_fraction_full 0.999
_diffrn_reflns_laue_measured_fraction_max 0.999
_diffrn_reflns_limit_h_max 17
_diffrn_reflns_limit_h_min -17
_diffrn_reflns_limit_k_max 6
_diffrn_reflns_limit_k_min -6
_diffrn_reflns_limit_l_max 17
_diffrn_reflns_limit_l_min -17
_diffrn_reflns_number 7106
_diffrn_reflns_point_group_measured_fraction_full 0.998
_diffrn_reflns_point_group_measured_fraction_max 0.998
_diffrn_reflns_theta_full 25.242
_diffrn_reflns_theta_max 25.998
_diffrn_reflns_theta_min 2.728
_exptl_absorpt_coefficient_mu 0.178
_exptl_absorpt_correction_T_max 1.00000
_exptl_absorpt_correction_T_min 0.98094
_exptl_absorpt_correction_type multi-scan
_exptl_absorpt_process_details 'Scale3 AbsPack (Agilent Technologies, 2014)'
_exptl_crystal_colour colourless
_exptl_crystal_density_diffrn 1.223
_exptl_crystal_description block
_exptl_crystal_F_000 400
_exptl_crystal_size_max 0.360
_exptl_crystal_size_mid 0.100
_exptl_crystal_size_min 0.060
_refine_diff_density_max 0.209
_refine_diff_density_min -0.162
_refine_diff_density_rms 0.038
_refine_ls_abs_structure_details
;
 Flack x determined using 852 quotients [(I+)-(I-)]/[(I+)+(I-)]
 (Parsons, Flack and Wagner, Acta Cryst. B69 (2013) 249-259).
;
_refine_ls_abs_structure_Flack -0.04(8)
_refine_ls_extinction_method none
_refine_ls_goodness_of_fit_ref 1.063
_refine_ls_hydrogen_treatment constr
_refine_ls_matrix_type full
_refine_ls_number_parameters 240
_refine_ls_number_reflns 3983
_refine_ls_number_restraints 13
_refine_ls_restrained_S_all 1.071
_refine_ls_R_factor_all 0.0959
_refine_ls_R_factor_gt 0.0609
_refine_ls_shift/su_max 0.000
_refine_ls_shift/su_mean 0.000
_refine_ls_structure_factor_coef Fsqd
_refine_ls_weighting_details 'w=1/[\s^2^(Fo^2^)+(0.0468P)^2^] where P=(Fo^2^+2Fc^2^)/3'
_refine_ls_weighting_scheme calc
_refine_ls_wR_factor_gt 0.1081
_refine_ls_wR_factor_ref 0.1219
_reflns_Friedel_coverage 0.801
_reflns_friedel_fraction_full 0.998
_reflns_friedel_fraction_max 0.998
_reflns_number_gt 2825
_reflns_number_total 3983
_reflns_threshold_expression 'I > 2\s(I)'
_cod_data_source_file c5ra09631f2.cif
_cod_data_source_block 6J
_cod_original_cell_volume 1011.48(16)
_cod_database_code 7221694
_shelx_shelxl_version_number 2014/7
_shelx_space_group_comment
;
The symmetry employed for this shelxl refinement is uniquely defined
by the following loop, which should always be used as a source of
symmetry information in preference to the above space-group names.
They are only intended as comments.
;
_shelx_estimated_absorpt_t_min 0.939
_shelx_estimated_absorpt_t_max 0.989

loop_
_space_group_symop_operation_xyz
'x, y, z'
'-x, y+1/2, -z'

loop_
_atom_site_label
_atom_site_type_symbol
_atom_site_fract_x
_atom_site_fract_y
_atom_site_fract_z
_atom_site_U_iso_or_equiv
_atom_site_adp_type
_atom_site_occupancy
_atom_site_site_symmetry_order
_atom_site_calc_flag
_atom_site_refinement_flags_posn
_atom_site_refinement_flags_adp
_atom_site_refinement_flags_occupancy
_atom_site_disorder_assembly
_atom_site_disorder_group
S1 S 0.06807(9) 0.4806(2) 0.73016(9) 0.0534(3) Uani 1 1 d . . . . .
O1 O -0.1005(2) 0.1153(7) 0.5322(3) 0.0613(9) Uani 1 1 d . . . . .
O2 O -0.0985(2) 0.0255(6) 0.6842(2) 0.0470(8) Uani 1 1 d . . . . .
O3 O 0.4562(3) 0.5086(12) 0.7306(4) 0.1129(17) Uani 1 1 d . . . . .
C1 C -0.0548(3) 0.0988(8) 0.6250(4) 0.0436(11) Uani 1 1 d . . . . .
C2 C 0.0593(3) 0.1594(8) 0.6929(3) 0.0400(10) Uani 1 1 d . . . . .
H2 H 0.0874 0.0569 0.7556 0.048 Uiso 1 1 calc R U . . .
C3 C 0.1244(3) 0.1201(9) 0.6357(4) 0.0499(12) Uani 1 1 d . . . . .
H3A H 0.1106 -0.0430 0.6057 0.060 Uiso 1 1 calc R U . . .
H3B H 0.1019 0.2369 0.5789 0.060 Uiso 1 1 calc R U . . .
C4 C 0.2400(3) 0.1484(9) 0.7045(4) 0.0490(12) Uani 1 1 d . . . . .
C5 C 0.2949(4) 0.3219(11) 0.6865(4) 0.0581(13) Uani 1 1 d . . . . .
H5 H 0.2592 0.4311 0.6321 0.070 Uiso 1 1 calc R U . . .
C6 C 0.4080(4) 0.3480(13) 0.7480(5) 0.0722(16) Uani 1 1 d . . . . .
C7A C 0.4622(5) 0.1625(17) 0.8293(6) 0.120(3) Uani 0.69(3) 1 d D . P A 1
H7A1 H 0.4846 0.0303 0.7997 0.144 Uiso 0.69(3) 1 calc R U P A 1
H7A2 H 0.5246 0.2360 0.8847 0.144 Uiso 0.69(3) 1 calc R U P A 1
C8A C 0.4011(6) 0.062(4) 0.8735(11) 0.093(5) Uani 0.69(3) 1 d D U P A 1
H8A1 H 0.3930 0.1849 0.9173 0.112 Uiso 0.69(3) 1 calc R U P A 1
H8A2 H 0.4390 -0.0750 0.9177 0.112 Uiso 0.69(3) 1 calc R U P A 1
C9A C 0.2917(4) -0.0270(14) 0.7928(5) 0.0826(17) Uani 0.69(3) 1 d D . P A 1
H9A1 H 0.2981 -0.1852 0.7659 0.099 Uiso 0.69(3) 1 calc R U P A 1
H9A2 H 0.2481 -0.0477 0.8267 0.099 Uiso 0.69(3) 1 calc R U P A 1
C7B C 0.4622(5) 0.1625(17) 0.8293(6) 0.120(3) Uani 0.31(3) 1 d D . P A 2
H7B1 H 0.5184 0.0958 0.8182 0.144 Uiso 0.31(3) 1 calc R U P A 2
H7B2 H 0.4949 0.2477 0.8957 0.144 Uiso 0.31(3) 1 calc R U P A 2
C8B C 0.4048(15) -0.043(5) 0.841(2) 0.081(8) Uiso 0.31(3) 1 d D U P A 2
H8B1 H 0.4224 -0.1873 0.8130 0.097 Uiso 0.31(3) 1 calc R U P A 2
H8B2 H 0.4307 -0.0713 0.9148 0.097 Uiso 0.31(3) 1 calc R U P A 2
C9B C 0.2917(4) -0.0270(14) 0.7928(5) 0.0826(17) Uani 0.31(3) 1 d D . P A 2
H9B1 H 0.2725 0.0180 0.8462 0.099 Uiso 0.31(3) 1 calc R U P A 2
H9B2 H 0.2631 -0.1888 0.7679 0.099 Uiso 0.31(3) 1 calc R U P A 2
C10 C 0.0408(4) 0.4659(11) 0.8397(3) 0.0575(12) Uani 1 1 d . . . . .
H10A H 0.0411 0.6309 0.8646 0.069 Uiso 1 1 calc R U . . .
H10B H -0.0290 0.3992 0.8160 0.069 Uiso 1 1 calc R U . . .
C11 C 0.1179(4) 0.3123(9) 0.9292(4) 0.0502(12) Uani 1 1 d . . . . .
C12 C 0.2238(4) 0.3687(10) 0.9801(4) 0.0665(15) Uani 1 1 d . . . . .
H12 H 0.2479 0.5063 0.9601 0.080 Uiso 1 1 calc R U . . .
C13 C 0.2941(4) 0.2227(12) 1.0605(4) 0.0730(17) Uani 1 1 d . . . . .
H13 H 0.3650 0.2628 1.0937 0.088 Uiso 1 1 calc R U . . .
C14 C 0.2606(4) 0.0223(12) 1.0910(4) 0.0682(15) Uani 1 1 d . . . . .
H14 H 0.3084 -0.0756 1.1447 0.082 Uiso 1 1 calc R U . . .
C15 C 0.1557(4) -0.0366(14) 1.0425(4) 0.0709(15) Uani 1 1 d . . . . .
H15 H 0.1322 -0.1730 1.0640 0.085 Uiso 1 1 calc R U . . .
C16 C 0.0849(4) 0.1086(10) 0.9614(4) 0.0586(13) Uani 1 1 d . . . . .
H16 H 0.0141 0.0674 0.9283 0.070 Uiso 1 1 calc R U . . .
C17 C -0.2110(3) -0.0284(10) 0.6307(3) 0.0432(10) Uani 1 1 d . . . . .
H17 H -0.2461 0.0832 0.5714 0.052 Uiso 1 1 calc R U . . .
C18 C -0.2501(3) 0.0195(11) 0.7086(3) 0.0566(13) Uani 1 1 d . . . . .
H18A H -0.2383 0.1898 0.7301 0.068 Uiso 1 1 calc R U . . .
H18B H -0.2119 -0.0817 0.7698 0.068 Uiso 1 1 calc R U . . .
C19 C -0.3672(4) -0.0385(14) 0.6599(4) 0.0707(15) Uani 1 1 d . . . . .
H19A H -0.3905 -0.0200 0.7122 0.085 Uiso 1 1 calc R U . . .
H19B H -0.4059 0.0776 0.6044 0.085 Uiso 1 1 calc R U . . .
C20 C -0.3908(4) -0.2938(11) 0.6167(4) 0.0691(15) Uani 1 1 d . . . . .
H20A H -0.4662 -0.3181 0.5810 0.083 Uiso 1 1 calc R U . . .
H20B H -0.3608 -0.4103 0.6737 0.083 Uiso 1 1 calc R U . . .
C21 C -0.3473(4) -0.3427(11) 0.5413(4) 0.0615(14) Uani 1 1 d . . . . .
H21A H -0.3836 -0.2409 0.4800 0.074 Uiso 1 1 calc R U . . .
H21B H -0.3594 -0.5127 0.5194 0.074 Uiso 1 1 calc R U . . .
C22 C -0.2303(3) -0.2884(9) 0.5922(4) 0.0539(13) Uani 1 1 d . . . . .
H22A H -0.1930 -0.3997 0.6500 0.065 Uiso 1 1 calc R U . . .
H22B H -0.2046 -0.3124 0.5420 0.065 Uiso 1 1 calc R U . . .

loop_
_atom_site_aniso_label
_atom_site_aniso_U_11
_atom_site_aniso_U_22
_atom_site_aniso_U_33
_atom_site_aniso_U_23
_atom_site_aniso_U_13
_atom_site_aniso_U_12
S1 0.0515(7) 0.0444(6) 0.0664(7) -0.0028(7) 0.0295(6) -0.0050(7)
O1 0.0398(19) 0.096(3) 0.047(2) 0.0013(18) 0.0187(17) -0.0146(17)
O2 0.0306(15) 0.063(2) 0.0481(16) 0.0006(15) 0.0194(14) -0.0076(15)
O3 0.062(3) 0.141(4) 0.136(4) 0.012(4) 0.048(3) -0.034(3)
C1 0.038(3) 0.047(3) 0.047(3) -0.006(2) 0.021(2) -0.006(2)
C2 0.032(2) 0.044(3) 0.045(3) -0.001(2) 0.019(2) -0.0001(19)
C3 0.033(3) 0.064(3) 0.056(3) -0.008(2) 0.023(2) -0.007(2)
C4 0.038(3) 0.059(3) 0.056(3) -0.005(3) 0.026(2) 0.000(2)
C5 0.044(3) 0.075(3) 0.058(3) 0.000(3) 0.026(3) -0.004(3)
C6 0.045(3) 0.089(4) 0.088(5) -0.001(4) 0.037(3) -0.007(3)
C7A 0.049(4) 0.151(7) 0.134(6) 0.047(6) 0.021(4) -0.001(4)
C8A 0.047(6) 0.143(12) 0.080(8) 0.037(8) 0.022(5) 0.022(6)
C9A 0.045(3) 0.083(4) 0.108(4) 0.030(4) 0.027(3) 0.006(4)
C7B 0.049(4) 0.151(7) 0.134(6) 0.047(6) 0.021(4) -0.001(4)
C9B 0.045(3) 0.083(4) 0.108(4) 0.030(4) 0.027(3) 0.006(4)
C10 0.054(3) 0.059(3) 0.063(3) -0.011(3) 0.030(2) 0.004(3)
C11 0.044(3) 0.054(3) 0.056(3) -0.017(3) 0.026(3) 0.001(2)
C12 0.050(3) 0.074(4) 0.070(4) -0.011(3) 0.024(3) -0.012(3)
C13 0.042(3) 0.099(5) 0.065(4) -0.015(4) 0.014(3) -0.004(3)
C14 0.067(4) 0.081(4) 0.056(3) 0.002(3) 0.028(3) 0.016(4)
C15 0.077(4) 0.077(4) 0.075(4) -0.002(4) 0.048(3) 0.000(4)
C16 0.048(3) 0.069(3) 0.062(3) -0.010(3) 0.028(3) 0.000(3)
C17 0.028(2) 0.053(2) 0.049(2) 0.004(3) 0.0173(19) -0.005(3)
C18 0.043(3) 0.071(4) 0.062(3) -0.006(3) 0.030(2) -0.005(3)
C19 0.048(3) 0.102(4) 0.075(3) 0.000(4) 0.039(3) -0.003(4)
C20 0.039(3) 0.093(4) 0.072(4) 0.012(3) 0.023(3) -0.019(3)
C21 0.043(3) 0.070(3) 0.066(3) 0.000(3) 0.022(3) -0.016(3)
C22 0.036(3) 0.064(3) 0.061(3) 0.001(3) 0.022(2) -0.005(2)

loop_
_atom_type_symbol
_atom_type_description
_atom_type_scat_dispersion_real
_atom_type_scat_dispersion_imag
_atom_type_scat_source
C C 0.0033 0.0016 'International Tables Vol C Tables 4.2.6.8 and 6.1.1.4'
H H 0.0000 0.0000 'International Tables Vol C Tables 4.2.6.8 and 6.1.1.4'
O O 0.0106 0.0060 'International Tables Vol C Tables 4.2.6.8 and 6.1.1.4'
S S 0.1246 0.1234 'International Tables Vol C Tables 4.2.6.8 and 6.1.1.4'

loop_
_geom_angle_atom_site_label_1
_geom_angle_atom_site_label_2
_geom_angle_atom_site_label_3
_geom_angle
C10 S1 C2 101.8(2)
C1 O2 C17 117.2(3)
O1 C1 O2 124.6(4)
O1 C1 C2 125.3(4)
O2 C1 C2 110.1(4)
C1 C2 C3 111.9(4)
C1 C2 S1 107.9(3)
C3 C2 S1 108.7(3)
C1 C2 H2 109.4
C3 C2 H2 109.4
S1 C2 H2 109.4
C4 C3 C2 113.5(4)
C4 C3 H3A 108.9
C2 C3 H3A 108.9
C4 C3 H3B 108.9
C2 C3 H3B 108.9
H3A C3 H3B 107.7
C5 C4 C9B 121.3(5)
C5 C4 C9A 121.3(5)
C5 C4 C3 121.4(5)
C9B C4 C3 117.4(4)
C9A C4 C3 117.4(4)
C4 C5 C6 123.2(5)
C4 C5 H5 118.4
C6 C5 H5 118.4
O3 C6 C5 121.9(6)
O3 C6 C7B 121.5(6)
C5 C6 C7B 116.5(6)
O3 C6 C7A 121.5(6)
C5 C6 C7A 116.5(6)
C8A C7A C6 114.8(7)
C8A C7A H7A1 108.6
C6 C7A H7A1 108.6
C8A C7A H7A2 108.6
C6 C7A H7A2 108.6
H7A1 C7A H7A2 107.5
C7A C8A C9A 114.3(10)
C7A C8A H8A1 108.7
C9A C8A H8A1 108.7
C7A C8A H8A2 108.7
C9A C8A H8A2 108.7
H8A1 C8A H8A2 107.6
C4 C9A C8A 112.0(7)
C4 C9A H9A1 109.2
C8A C9A H9A1 109.2
C4 C9A H9A2 109.2
C8A C9A H9A2 109.2
H9A1 C9A H9A2 107.9
C8B C7B C6 120.5(10)
C8B C7B H7B1 107.2
C6 C7B H7B1 107.2
C8B C7B H7B2 107.2
C6 C7B H7B2 107.2
H7B1 C7B H7B2 106.8
C9B C8B C7B 118.2(16)
C9B C8B H8B1 107.8
C7B C8B H8B1 107.8
C9B C8B H8B2 107.8
C7B C8B H8B2 107.8
H8B1 C8B H8B2 107.1
C8B C9B C4 116.8(10)
C8B C9B H9B1 108.1
C4 C9B H9B1 108.1
C8B C9B H9B2 108.1
C4 C9B H9B2 108.1
H9B1 C9B H9B2 107.3
C11 C10 S1 113.9(3)
C11 C10 H10A 108.8
S1 C10 H10A 108.8
C11 C10 H10B 108.8
S1 C10 H10B 108.8
H10A C10 H10B 107.7
C16 C11 C12 118.1(5)
C16 C11 C10 120.5(4)
C12 C11 C10 121.4(5)
C11 C12 C13 120.8(6)
C11 C12 H12 119.6
C13 C12 H12 119.6
C14 C13 C12 120.5(5)
C14 C13 H13 119.7
C12 C13 H13 119.7
C13 C14 C15 119.9(6)
C13 C14 H14 120.1
C15 C14 H14 120.1
C14 C15 C16 119.8(6)
C14 C15 H15 120.1
C16 C15 H15 120.1
C11 C16 C15 121.0(5)
C11 C16 H16 119.5
C15 C16 H16 119.5
O2 C17 C22 110.7(4)
O2 C17 C18 106.2(3)
C22 C17 C18 112.0(4)
O2 C17 H17 109.3
C22 C17 H17 109.3
C18 C17 H17 109.3
C17 C18 C19 109.8(4)
C17 C18 H18A 109.7
C19 C18 H18A 109.7
C17 C18 H18B 109.7
C19 C18 H18B 109.7
H18A C18 H18B 108.2
C20 C19 C18 111.8(5)
C20 C19 H19A 109.3
C18 C19 H19A 109.3
C20 C19 H19B 109.3
C18 C19 H19B 109.3
H19A C19 H19B 107.9
C19 C20 C21 112.0(4)
C19 C20 H20A 109.2
C21 C20 H20A 109.2
C19 C20 H20B 109.2
C21 C20 H20B 109.2
H20A C20 H20B 107.9
C20 C21 C22 110.8(4)
C20 C21 H21A 109.5
C22 C21 H21A 109.5
C20 C21 H21B 109.5
C22 C21 H21B 109.5
H21A C21 H21B 108.1
C17 C22 C21 109.5(4)
C17 C22 H22A 109.8
C21 C22 H22A 109.8
C17 C22 H22B 109.8
C21 C22 H22B 109.8
H22A C22 H22B 108.2

loop_
_geom_bond_atom_site_label_1
_geom_bond_atom_site_label_2
_geom_bond_distance
S1 C10 1.811(4)
S1 C2 1.822(4)
O1 C1 1.195(5)
O2 C1 1.344(5)
O2 C17 1.465(4)
O3 C6 1.217(7)
C1 C2 1.508(6)
C2 C3 1.534(6)
C2 H2 0.9800
C3 C4 1.498(6)
C3 H3A 0.9700
C3 H3B 0.9700
C4 C5 1.337(7)
C4 C9B 1.491(7)
C4 C9A 1.491(7)
C5 C6 1.455(7)
C5 H5 0.9300
C6 C7B 1.472(10)
C6 C7A 1.472(10)
C7A C8A 1.420(10)
C7A H7A1 0.9700
C7A H7A2 0.9700
C8A C9A 1.540(14)
C8A H8A1 0.9700
C8A H8A2 0.9700
C9A H9A1 0.9700
C9A H9A2 0.9700
C7B C8B 1.451(19)
C7B H7B1 0.9700
C7B H7B2 0.9700
C8B C9B 1.45(2)
C8B H8B1 0.9700
C8B H8B2 0.9700
C9B H9B1 0.9700
C9B H9B2 0.9700
C10 C11 1.509(7)
C10 H10A 0.9700
C10 H10B 0.9700
C11 C16 1.375(7)
C11 C12 1.385(7)
C12 C13 1.385(8)
C12 H12 0.9300
C13 C14 1.352(8)
C13 H13 0.9300
C14 C15 1.377(7)
C14 H14 0.9300
C15 C16 1.391(8)
C15 H15 0.9300
C16 H16 0.9300
C17 C22 1.503(7)
C17 C18 1.505(6)
C17 H17 0.9800
C18 C19 1.529(6)
C18 H18A 0.9700
C18 H18B 0.9700
C19 C20 1.500(9)
C19 H19A 0.9700
C19 H19B 0.9700
C20 C21 1.520(7)
C20 H20A 0.9700
C20 H20B 0.9700
C21 C22 1.522(6)
C21 H21A 0.9700
C21 H21B 0.9700
C22 H22A 0.9700
C22 H22B 0.9700
